data_4113163
loop_
_publ_author_name
'Tamara E. Hanna'
'Emil Lobkovsky'
'Paul J. Chirik'

_publ_section_title
;
 Dinitrogen Activation by Titanium Sandwich Complexes
;
_journal_name_full 'Journal of the American Chemical Society'
_journal_page_first 14688
_journal_page_last 14689
_journal_paper_doi 10.1021/ja045884r
_journal_volume 126
_journal_year 2004
_chemical_formula_sum 'C24 H38 N4 Ti'
_chemical_formula_weight 430.48
_chemical_name_systematic
; 
 ? 
;
_space_group_IT_number 15
_symmetry_cell_setting monoclinic
_symmetry_space_group_name_Hall '-C 2yc'
_symmetry_space_group_name_H-M 'C 1 2/c 1'
_atom_sites_solution_hydrogens geom
_atom_sites_solution_primary direct
_atom_sites_solution_secondary difmap
_audit_creation_method SHELXL-97
_cell_angle_alpha 90.00
_cell_angle_beta 112.649(2)
_cell_angle_gamma 90.00
_cell_formula_units_Z 4
_cell_length_a 16.4403(13)
_cell_length_b 8.5815(7)
_cell_length_c 17.9757(14)
_cell_measurement_temperature 173(2)
_cell_volume 2340.5(3)
_computing_structure_refinement 'SHELXL-97 (Sheldrick, 1997)'
_computing_structure_solution 'SHELXS-97 (Sheldrick, 1990)'
_diffrn_ambient_temperature 173(2)
_diffrn_measured_fraction_theta_full 0.994
_diffrn_measured_fraction_theta_max 0.994
_diffrn_radiation_monochromator graphite
_diffrn_radiation_source 'fine-focus sealed tube'
_diffrn_radiation_type MoK\a
_diffrn_radiation_wavelength 0.71073
_diffrn_reflns_av_R_equivalents 0.0537
_diffrn_reflns_av_sigmaI/netI 0.0524
_diffrn_reflns_limit_h_max 23
_diffrn_reflns_limit_h_min -23
_diffrn_reflns_limit_k_max 12
_diffrn_reflns_limit_k_min -12
_diffrn_reflns_limit_l_max 25
_diffrn_reflns_limit_l_min -25
_diffrn_reflns_number 13707
_diffrn_reflns_theta_full 30.51
_diffrn_reflns_theta_max 30.51
_diffrn_reflns_theta_min 2.46
_exptl_absorpt_coefficient_mu 0.383
_exptl_absorpt_correction_T_max 0.9449
_exptl_absorpt_correction_T_min 0.8030
_exptl_crystal_density_diffrn 1.222
_exptl_crystal_F_000 928
_exptl_crystal_size_max 0.60
_exptl_crystal_size_mid 0.50
_exptl_crystal_size_min 0.15
_refine_diff_density_max 0.338
_refine_diff_density_min -0.296
_refine_diff_density_rms 0.060
_refine_ls_extinction_method none
_refine_ls_goodness_of_fit_ref 1.030
_refine_ls_hydrogen_treatment mixed
_refine_ls_matrix_type full
_refine_ls_number_parameters 208
_refine_ls_number_reflns 3562
_refine_ls_number_restraints 0
_refine_ls_restrained_S_all 1.030
_refine_ls_R_factor_all 0.0675
_refine_ls_R_factor_gt 0.0428
_refine_ls_shift/su_max 0.055
_refine_ls_shift/su_mean 0.003
_refine_ls_structure_factor_coef Fsqd
_refine_ls_weighting_details 'calc w=1/[\s^2^(Fo^2^)+(0.0568P)^2^+0.7279P] where P=(Fo^2^+2Fc^2^)/3'
_refine_ls_weighting_scheme calc
_refine_ls_wR_factor_gt 0.0983
_refine_ls_wR_factor_ref 0.1077
_reflns_number_gt 2731
_reflns_number_total 3562
_reflns_threshold_expression >2sigma(I)
_cod_data_source_file ja045884rsi20040715_122300.cif
_cod_data_source_block c2c
_cod_database_code 4113163

loop_
_symmetry_equiv_pos_as_xyz
'x, y, z'
'-x, y, -z+1/2'
'x+1/2, y+1/2, z'
'-x+1/2, y+1/2, -z+1/2'
'-x, -y, -z'
'x, -y, z-1/2'
'-x+1/2, -y+1/2, -z'
'x+1/2, -y+1/2, z-1/2'

loop_
_atom_site_label
_atom_site_type_symbol
_atom_site_fract_x
_atom_site_fract_y
_atom_site_fract_z
_atom_site_U_iso_or_equiv
_atom_site_adp_type
_atom_site_occupancy
_atom_site_symmetry_multiplicity
_atom_site_calc_flag
_atom_site_refinement_flags
Ti1 Ti 0.0000 0.18961(4) 0.7500 0.01571(11) Uani 1 2 d S
N1 N -0.03588(9) 0.00750(16) 0.67073(8) 0.0254(3) Uani 1 1 d .
N2 N -0.05339(11) -0.0994(2) 0.63310(11) 0.0418(4) Uani 1 1 d .
C1 C 0.08935(10) 0.23509(18) 0.67613(9) 0.0198(3) Uani 1 1 d .
C2 C 0.13456(9) 0.12530(18) 0.73916(9) 0.0201(3) Uani 1 1 d .
C3 C 0.15869(9) 0.20431(19) 0.81450(9) 0.0220(3) Uani 1 1 d .
C4 C 0.12825(10) 0.35880(19) 0.79940(9) 0.0229(3) Uani 1 1 d .
C5 C 0.08611(10) 0.37933(18) 0.71400(9) 0.0219(3) Uani 1 1 d .
C6 C 0.06875(11) 0.2041(2) 0.58751(9) 0.0248(3) Uani 1 1 d .
H6 H 0.0768(13) 0.092(2) 0.5820(11) 0.031(5) Uiso 1 1 d .
C7 C -0.02382(12) 0.2481(3) 0.52868(11) 0.0355(4) Uani 1 1 d .
H7C H -0.0325(16) 0.361(3) 0.5280(14) 0.058(7) Uiso 1 1 d .
H7B H -0.0356(14) 0.215(2) 0.4695(14) 0.043(6) Uiso 1 1 d .
H7A H -0.0689(15) 0.196(3) 0.5428(13) 0.047(6) Uiso 1 1 d .
C8 C 0.13825(13) 0.2823(2) 0.56266(12) 0.0333(4) Uani 1 1 d .
H8C H 0.1976(14) 0.258(2) 0.5953(12) 0.034(5) Uiso 1 1 d .
H8B H 0.1315(14) 0.394(3) 0.5616(13) 0.042(6) Uiso 1 1 d .
H8A H 0.1311(16) 0.262(3) 0.5086(17) 0.060(7) Uiso 1 1 d .
C9 C 0.16411(12) -0.0365(2) 0.72975(11) 0.0276(4) Uani 1 1 d .
H9C H 0.1341(15) -0.079(3) 0.6806(14) 0.049(6) Uiso 1 1 d .
H9A H 0.1605(15) -0.113(3) 0.7694(14) 0.049(6) Uiso 1 1 d .
H9A H 0.2240(17) -0.034(3) 0.7380(14) 0.055(7) Uiso 1 1 d .
C10 C 0.21780(12) 0.1418(3) 0.89511(10) 0.0328(4) Uani 1 1 d .
H10C H 0.2794(16) 0.176(3) 0.9099(14) 0.046(6) Uiso 1 1 d .
H10B H 0.2038(14) 0.180(3) 0.9384(14) 0.042(6) Uiso 1 1 d .
H10A H 0.2196(18) 0.039(3) 0.9004(16) 0.069(9) Uiso 1 1 d .
C11 C 0.15296(14) 0.4847(2) 0.86247(12) 0.0347(4) Uani 1 1 d .
H11B H 0.1437(13) 0.453(2) 0.9108(13) 0.037(6) Uiso 1 1 d .
H11C H 0.1226(15) 0.577(3) 0.8412(13) 0.045(6) Uiso 1 1 d .
H11A H 0.2137(18) 0.514(3) 0.8794(15) 0.063(8) Uiso 1 1 d .
C12 C 0.06128(14) 0.5366(2) 0.67473(12) 0.0315(4) Uani 1 1 d .
H12C H 0.0406(13) 0.610(3) 0.7066(12) 0.039(6) Uiso 1 1 d .
H12B H 0.0127(14) 0.535(2) 0.6210(13) 0.038(6) Uiso 1 1 d .
H12A H 0.1127(15) 0.583(3) 0.6732(13) 0.047(6) Uiso 1 1 d .

loop_
_atom_site_aniso_label
_atom_site_aniso_U_11
_atom_site_aniso_U_22
_atom_site_aniso_U_33
_atom_site_aniso_U_23
_atom_site_aniso_U_13
_atom_site_aniso_U_12
Ti1 0.01548(18) 0.01453(18) 0.01560(17) 0.000 0.00430(13) 0.000
N1 0.0242(7) 0.0247(7) 0.0276(7) -0.0027(6) 0.0103(5) -0.0026(5)
N2 0.0428(9) 0.0351(9) 0.0447(9) -0.0159(8) 0.0136(7) -0.0074(7)
C1 0.0199(7) 0.0206(7) 0.0197(7) -0.0012(5) 0.0085(5) -0.0019(5)
C2 0.0170(7) 0.0210(7) 0.0214(7) -0.0020(6) 0.0065(5) 0.0007(6)
C3 0.0162(6) 0.0281(8) 0.0197(7) -0.0037(6) 0.0046(5) -0.0010(6)
C4 0.0184(7) 0.0249(8) 0.0252(7) -0.0072(6) 0.0081(6) -0.0064(6)
C5 0.0214(7) 0.0189(7) 0.0272(8) 0.0000(6) 0.0112(6) -0.0036(6)
C6 0.0287(8) 0.0258(8) 0.0206(7) -0.0015(6) 0.0103(6) -0.0023(6)
C7 0.0324(10) 0.0483(12) 0.0220(8) 0.0017(8) 0.0063(7) -0.0026(9)
C8 0.0360(10) 0.0406(12) 0.0286(9) -0.0015(8) 0.0184(8) -0.0056(8)
C9 0.0282(9) 0.0254(8) 0.0292(8) -0.0015(7) 0.0111(7) 0.0065(7)
C10 0.0232(9) 0.0454(12) 0.0224(8) -0.0018(7) 0.0005(6) 0.0059(8)
C11 0.0334(10) 0.0330(10) 0.0383(10) -0.0158(8) 0.0144(8) -0.0099(8)
C12 0.0371(10) 0.0201(8) 0.0406(10) 0.0037(7) 0.0188(8) -0.0022(7)

loop_
_atom_type_symbol
_atom_type_description
_atom_type_scat_dispersion_real
_atom_type_scat_dispersion_imag
_atom_type_scat_source
C C 0.0033 0.0016 'International Tables Vol C Tables 4.2.6.8 and 6.1.1.4'
H H 0.0000 0.0000 'International Tables Vol C Tables 4.2.6.8 and 6.1.1.4'
N N 0.0061 0.0033 'International Tables Vol C Tables 4.2.6.8 and 6.1.1.4'
Ti Ti 0.2776 0.4457 'International Tables Vol C Tables 4.2.6.8 and 6.1.1.4'

loop_
_geom_angle_atom_site_label_1
_geom_angle_atom_site_label_2
_geom_angle_atom_site_label_3
_geom_angle
_geom_angle_site_symmetry_1
_geom_angle_site_symmetry_3
N1 Ti1 N1 80.18(8) 2_556 .
N1 Ti1 C2 81.41(5) 2_556 .
N1 Ti1 C2 77.97(5) . .
N1 Ti1 C2 77.97(5) 2_556 2_556
N1 Ti1 C2 81.41(5) . 2_556
C2 Ti1 C2 152.95(8) . 2_556
N1 Ti1 C1 79.00(5) 2_556 2_556
N1 Ti1 C1 116.34(5) . 2_556
C2 Ti1 C1 153.01(5) . 2_556
C2 Ti1 C1 35.53(5) 2_556 2_556
N1 Ti1 C1 116.34(5) 2_556 .
N1 Ti1 C1 79.01(5) . .
C2 Ti1 C1 35.54(5) . .
C2 Ti1 C1 153.01(5) 2_556 .
C1 Ti1 C1 160.97(8) 2_556 .
N1 Ti1 C5 131.61(5) 2_556 .
N1 Ti1 C5 111.85(6) . .
C2 Ti1 C5 57.87(5) . .
C2 Ti1 C5 148.06(5) 2_556 .
C1 Ti1 C5 126.71(6) 2_556 .
C1 Ti1 C5 34.75(5) . .
N1 Ti1 C5 111.85(6) 2_556 2_556
N1 Ti1 C5 131.61(5) . 2_556
C2 Ti1 C5 148.06(5) . 2_556
C2 Ti1 C5 57.87(5) 2_556 2_556
C1 Ti1 C5 34.75(5) 2_556 2_556
C1 Ti1 C5 126.71(6) . 2_556
C5 Ti1 C5 94.74(8) . 2_556
N1 Ti1 C3 74.75(5) 2_556 .
N1 Ti1 C3 110.06(5) . .
C2 Ti1 C3 34.75(5) . .
C2 Ti1 C3 147.78(5) 2_556 .
C1 Ti1 C3 120.81(5) 2_556 .
C1 Ti1 C3 58.03(5) . .
C5 Ti1 C3 56.96(5) . .
C5 Ti1 C3 118.32(5) 2_556 .
N1 Ti1 C3 110.06(5) 2_556 2_556
N1 Ti1 C3 74.74(6) . 2_556
C2 Ti1 C3 147.78(5) . 2_556
C2 Ti1 C3 34.76(5) 2_556 2_556
C1 Ti1 C3 58.03(5) 2_556 2_556
C1 Ti1 C3 120.81(5) . 2_556
C5 Ti1 C3 118.32(5) . 2_556
C5 Ti1 C3 56.96(5) 2_556 2_556
C3 Ti1 C3 174.01(8) . 2_556
N1 Ti1 C4 103.03(5) 2_556 .
N1 Ti1 C4 133.56(5) . .
C2 Ti1 C4 57.36(5) . .
C2 Ti1 C4 144.98(5) 2_556 .
C1 Ti1 C4 109.63(5) 2_556 .
C1 Ti1 C4 57.75(5) . .
C5 Ti1 C4 34.45(5) . .
C5 Ti1 C4 90.86(5) 2_556 .
C3 Ti1 C4 33.74(5) . .
C3 Ti1 C4 140.27(6) 2_556 .
N1 Ti1 C4 133.56(5) 2_556 2_556
N1 Ti1 C4 103.03(5) . 2_556
C2 Ti1 C4 144.98(5) . 2_556
C2 Ti1 C4 57.36(5) 2_556 2_556
C1 Ti1 C4 57.75(5) 2_556 2_556
C1 Ti1 C4 109.63(5) . 2_556
C5 Ti1 C4 90.86(5) . 2_556
C5 Ti1 C4 34.44(5) 2_556 2_556
C3 Ti1 C4 140.27(6) . 2_556
C3 Ti1 C4 33.74(5) 2_556 2_556
C4 Ti1 C4 106.58(8) . 2_556
N2 N1 Ti1 174.16(15) . .
C5 C1 C2 107.19(13) . .
C5 C1 C6 128.27(14) . .
C2 C1 C6 123.34(14) . .
C5 C1 Ti1 74.27(9) . .
C2 C1 Ti1 72.17(8) . .
C6 C1 Ti1 128.69(10) . .
C3 C2 C1 107.83(13) . .
C3 C2 C9 124.21(14) . .
C1 C2 C9 127.39(14) . .
C3 C2 Ti1 74.78(8) . .
C1 C2 Ti1 72.29(8) . .
C9 C2 Ti1 125.43(11) . .
C4 C3 C2 108.45(13) . .
C4 C3 C10 125.03(15) . .
C2 C3 C10 125.95(15) . .
C4 C3 Ti1 73.64(9) . .
C2 C3 Ti1 70.46(8) . .
C10 C3 Ti1 128.57(12) . .
C3 C4 C5 108.21(13) . .
C3 C4 C11 123.97(15) . .
C5 C4 C11 126.78(16) . .
C3 C4 Ti1 72.62(9) . .
C5 C4 Ti1 71.82(8) . .
C11 C4 Ti1 130.49(12) . .
C1 C5 C4 108.31(13) . .
C1 C5 C12 127.50(15) . .
C4 C5 C12 123.05(15) . .
C1 C5 Ti1 70.99(8) . .
C4 C5 Ti1 73.74(9) . .
C12 C5 Ti1 130.71(12) . .
C1 C6 C7 116.29(14) . .
C1 C6 C8 109.82(14) . .
C7 C6 C8 110.24(15) . .

loop_
_geom_bond_atom_site_label_1
_geom_bond_atom_site_label_2
_geom_bond_distance
_geom_bond_site_symmetry_2
Ti1 N1 2.0428(14) 2_556
Ti1 N1 2.0428(14) .
Ti1 C2 2.3596(15) .
Ti1 C2 2.3597(15) 2_556
Ti1 C1 2.3613(15) 2_556
Ti1 C1 2.3613(15) .
Ti1 C5 2.4039(15) .
Ti1 C5 2.4040(15) 2_556
Ti1 C3 2.4160(14) .
Ti1 C3 2.4161(14) 2_556
Ti1 C4 2.4291(15) .
Ti1 C4 2.4291(15) 2_556
N1 N2 1.110(2) .
C1 C5 1.423(2) .
C1 C2 1.441(2) .
C1 C6 1.519(2) .
C2 C3 1.427(2) .
C2 C9 1.502(2) .
C3 C4 1.406(2) .
C3 C10 1.499(2) .
C4 C5 1.431(2) .
C4 C11 1.504(2) .
C5 C12 1.505(2) .
C6 C7 1.529(2) .
C6 C8 1.532(2) .
